data_7009276
loop_
_publ_author_name
'King, Lawrence'
'Motevalli, Majid'
'Sullivan, Alice C.'

_publ_section_title
;
 High oxidation state imido metallasiloxanes: synthesis and structural
 characterisation of novel bis-imido chromium(VI) and molybdenum(VI)
 compounds&#x200A;&#x2020;
;
_journal_issue 8
_journal_name_full 'Journal of the Chemical Society, Dalton Transactions'
_journal_page_first 1357
_journal_paper_doi 10.1039/a909712k
_journal_year 2000
_chemical_compound_source 'synthesis as described'
_chemical_formula_moiety 'C92 H120 N4 O6 SI4 MO2'
_chemical_formula_structural 'C92 H120 N4 O6 SI4 MO2'
_chemical_formula_sum 'C102 H114 Mo2 N4 O6 Si4'
_chemical_formula_weight 1796.21
_chemical_name_systematic
;
 ?
;
_space_group_IT_number 2
_symmetry_cell_setting triclinic
_symmetry_Int_Tables_number 2
_symmetry_space_group_name_Hall '-P 1'
_symmetry_space_group_name_H-M 'P -1'
_atom_sites_solution_hydrogens geom
_atom_sites_solution_primary direct
_atom_sites_solution_secondary difmap
_audit_creation_date 1999-07-30T14:04:03-00:00
_audit_creation_method 'WinGX routine CIF_UPDATE'
_cell_angle_alpha 116.83(5)
_cell_angle_beta 112.58(3)
_cell_angle_gamma 90.83(5)
_cell_formula_units_Z 1
_cell_length_a 17.106(6)
_cell_length_b 13.531(8)
_cell_length_c 13.128(7)
_cell_measurement_reflns_used 25
_cell_measurement_temperature 220(2)
_cell_measurement_theta_max 0
_cell_measurement_theta_min 0
_cell_measurement_wavelength 0.71073
_cell_volume 2438(3)
_computing_cell_refinement 'CAD4/PC (Enraf Nonius, 1992)'
_computing_data_collection 'CAD4/PC (Enraf Nonius, 1992)'
_computing_data_reduction 'XCAD4 (Harms & Wocadlo, 1995)'
_computing_molecular_graphics 'Ortep-3 for Windows (Farrugia, 1997)'
_computing_publication_material 'WinGX publication routines (Farrugia, 1997)'
_computing_structure_refinement 'SHELXL-97 (Sheldrick, 1997)'
_diffrn_ambient_temperature 220(2)
_diffrn_measured_fraction_theta_full 0.997
_diffrn_measured_fraction_theta_max 0.997
_diffrn_measurement_device 'Enraf Nonius CAD4'
_diffrn_measurement_method 'non-profiled omega/2theta scans'
_diffrn_radiation_monochromator graphite
_diffrn_radiation_type MoK\a
_diffrn_radiation_wavelength 0.71073
_diffrn_reflns_av_R_equivalents 0.0573
_diffrn_reflns_av_sigmaI/netI 0.1035
_diffrn_reflns_limit_h_max 20
_diffrn_reflns_limit_h_min 0
_diffrn_reflns_limit_k_max 16
_diffrn_reflns_limit_k_min -16
_diffrn_reflns_limit_l_max 14
_diffrn_reflns_limit_l_min -15
_diffrn_reflns_number 8869
_diffrn_reflns_theta_full 25
_diffrn_reflns_theta_max 25
_diffrn_reflns_theta_min 1.73
_diffrn_standards_decay_% 4
_diffrn_standards_interval_time 60
_diffrn_standards_number 2
_exptl_absorpt_coefficient_mu 0.359
_exptl_absorpt_correction_T_max 0.8849
_exptl_absorpt_correction_T_min 0.7802
_exptl_absorpt_correction_type psi-scan
_exptl_absorpt_process_details
;
North A.C.T., Phillips D.C. & Mathews F.S. (1968) Acta. Cryst. A24, 351
        Number of psi-scan sets used was   3
        Theta correction was applied.
        Averaged transmission function was used.
        No Fourier smoothing was applied.
;
_exptl_crystal_colour 'tranaparent orange'
_exptl_crystal_density_diffrn 1.224
_exptl_crystal_density_method 'not measured'
_exptl_crystal_description 'diamond plate'
_exptl_crystal_F_000 942
_exptl_crystal_size_max 0.375
_exptl_crystal_size_mid 0.275
_exptl_crystal_size_min 0.125
_refine_diff_density_max 0.872
_refine_diff_density_min -0.552
_refine_diff_density_rms 0.097
_refine_ls_extinction_method none
_refine_ls_goodness_of_fit_ref 1.022
_refine_ls_hydrogen_treatment mixed
_refine_ls_matrix_type full
_refine_ls_number_parameters 496
_refine_ls_number_reflns 8552
_refine_ls_number_restraints 2
_refine_ls_restrained_S_all 1.024
_refine_ls_R_factor_all 0.1229
_refine_ls_R_factor_gt 0.0559
_refine_ls_shift/su_max 0.176
_refine_ls_shift/su_mean 0.005
_refine_ls_structure_factor_coef Fsqd
_refine_ls_weighting_scheme calc
_refine_ls_wR_factor_gt 0.134
_refine_ls_wR_factor_ref 0.1564
_reflns_number_gt 5614
_reflns_number_total 8552
_reflns_threshold_expression >2sigma(I)
_cod_data_source_file a909712k.txt
_cod_data_source_block lkmo2n
_cod_depositor_comments
;
The following automatic conversions were performed:
'_symmetry_cell_setting' value 'Triclinic' changed to 'triclinic'
according to '/home/saulius/struct/CIF-dictionaries/cif_core.dic'
dictionary named 'cif_core.dic' version 2.4.1 from 2010-06-29.

Automatic conversion script
Id: cif_fix_enum 1527 2010-12-29 10:47:43Z saulius 
;
_cod_original_cell_volume 2438(2)
_cod_database_code 7009276
_exptl_absorpt_factor_mur 0.12
_exptl_absorpt_correction_t_ave 0.833
_diffrn_standards_decay_corr_max 1.477
_diffrn_standards_decay_corr_min 0.996

loop_
_symmetry_equiv_pos_as_xyz
'x, y, z'
'-x, -y, -z'

loop_
_atom_site_label
_atom_site_type_symbol
_atom_site_fract_x
_atom_site_fract_y
_atom_site_fract_z
_atom_site_U_iso_or_equiv
_atom_site_adp_type
_atom_site_occupancy
_atom_site_symmetry_multiplicity
_atom_site_calc_flag
_atom_site_refinement_flags
_atom_site_disorder_assembly
_atom_site_disorder_group
Mo1 Mo 0.80683(3) 0.44347(4) -0.07752(4) 0.02527(14) Uani 1 1 d . . .
Si1 Si 0.92328(9) 0.71622(12) 0.17706(13) 0.0295(3) Uani 1 1 d . . .
Si2 Si 1.07597(9) 0.76922(12) 0.11382(14) 0.0292(3) Uani 1 1 d . . .
O1 O 0.8732(2) 0.5891(3) 0.0572(3) 0.0408(9) Uani 1 1 d . . .
O2 O 1.0085(2) 0.7582(3) 0.1687(3) 0.0395(9) Uani 1 1 d . . .
O3 O 0.8744(2) 0.3335(3) -0.0936(4) 0.0491(10) Uani 1 1 d . . .
N1 N 0.7644(3) 0.4483(3) -0.2188(4) 0.0319(10) Uani 1 1 d . . .
N2 N 0.7229(3) 0.4053(4) -0.0492(4) 0.0344(10) Uani 1 1 d . . .
C1 C 0.7052(3) 0.4372(5) -0.3340(5) 0.0326(12) Uani 1 1 d . . .
C2 C 0.6758(3) 0.5343(5) -0.3339(5) 0.0348(12) Uani 1 1 d . . .
C3 C 0.6185(4) 0.5228(6) -0.4500(6) 0.0522(16) Uani 1 1 d . . .
H3 H 0.5971 0.5846 -0.4534 0.059(11) Uiso 1 1 calc R . .
C4 C 0.5933(4) 0.4190(7) -0.5606(6) 0.0605(19) Uani 1 1 d . . .
H4 H 0.5553 0.4126 -0.6375 0.059(11) Uiso 1 1 calc R . .
C5 C 0.6225(4) 0.3265(6) -0.5598(5) 0.0528(17) Uani 1 1 d . . .
H5 H 0.6043 0.2585 -0.6359 0.059(11) Uiso 1 1 calc R . .
C6 C 0.6796(3) 0.3316(5) -0.4464(5) 0.0388(13) Uani 1 1 d . . .
C7 C 0.7054(4) 0.6470(5) -0.2101(5) 0.0396(13) Uani 1 1 d . . .
H7 H 0.7663 0.6544 -0.1568 0.047(16) Uiso 1 1 calc R . .
C8 C 0.7006(5) 0.7505(6) -0.2299(7) 0.066(2) Uani 1 1 d . . .
H8A H 0.7269 0.8189 -0.1489 0.084(14) Uiso 1 1 calc R . .
H8B H 0.6408 0.7499 -0.2742 0.084(14) Uiso 1 1 calc R . .
H8C H 0.731 0.7474 -0.279 0.084(14) Uiso 1 1 calc R . .
C9 C 0.6528(4) 0.6467(5) -0.1384(6) 0.0503(16) Uani 1 1 d . . .
H9A H 0.5925 0.6391 -0.1887 0.073(12) Uiso 1 1 calc R . .
H9B H 0.6738 0.7167 -0.0592 0.073(12) Uiso 1 1 calc R . .
H9C H 0.659 0.584 -0.1223 0.073(12) Uiso 1 1 calc R . .
C10 C 0.7154(4) 0.2308(5) -0.4437(5) 0.0448(14) Uani 1 1 d . . .
H10 H 0.7231 0.2349 -0.3638 0.036(14) Uiso 1 1 calc R . .
C11 C 0.6557(5) 0.1144(6) -0.5523(7) 0.069(2) Uani 1 1 d . . .
H11A H 0.679 0.0553 -0.538 0.088(15) Uiso 1 1 calc R . .
H11B H 0.652 0.1041 -0.6315 0.088(15) Uiso 1 1 calc R . .
H11C H 0.5987 0.1112 -0.5553 0.088(15) Uiso 1 1 calc R . .
C12 C 0.8047(4) 0.2416(7) -0.4413(8) 0.069(2) Uani 1 1 d . . .
H12A H 0.8294 0.1806 -0.4336 0.067(12) Uiso 1 1 calc R . .
H12B H 0.8418 0.3131 -0.3702 0.067(12) Uiso 1 1 calc R . .
H12C H 0.7994 0.238 -0.5185 0.067(12) Uiso 1 1 calc R . .
C13 C 0.6458(3) 0.3871(4) -0.0390(5) 0.0354(12) Uani 1 1 d . . .
C14 C 0.5658(4) 0.3307(5) -0.1475(6) 0.0427(14) Uani 1 1 d . . .
C15 C 0.4919(4) 0.3188(6) -0.1297(7) 0.0590(18) Uani 1 1 d . . .
H15 H 0.4382 0.2821 -0.2002 0.089(15) Uiso 1 1 calc R . .
C16 C 0.4964(5) 0.3603(7) -0.0095(7) 0.071(2) Uani 1 1 d . . .
H16 H 0.446 0.3523 0.0003 0.089(15) Uiso 1 1 calc R . .
C17 C 0.5757(5) 0.4135(6) 0.0957(7) 0.0628(19) Uani 1 1 d . . .
H17 H 0.5782 0.4406 0.1761 0.089(15) Uiso 1 1 calc R . .
C18 C 0.6521(4) 0.4274(5) 0.0841(6) 0.0495(15) Uani 1 1 d . . .
C19 C 0.5578(4) 0.2810(5) -0.2812(6) 0.0467(15) Uani 1 1 d . . .
H19 H 0.6162 0.2962 -0.2745 0.07(2) Uiso 1 1 calc R . .
C20 C 0.5235(5) 0.1520(6) -0.3549(7) 0.075(2) Uani 1 1 d . . .
H20A H 0.5619 0.1186 -0.3109 0.103(17) Uiso 1 1 calc R . .
H20B H 0.5207 0.1219 -0.4382 0.103(17) Uiso 1 1 calc R . .
H20C H 0.4665 0.1345 -0.3619 0.103(17) Uiso 1 1 calc R . .
C21 C 0.5019(4) 0.3362(6) -0.3514(6) 0.0589(18) Uani 1 1 d . . .
H21A H 0.4991 0.3033 -0.4349 0.057(11) Uiso 1 1 calc R . .
H21B H 0.5268 0.4164 -0.3059 0.057(11) Uiso 1 1 calc R . .
H21C H 0.4444 0.324 -0.3579 0.057(11) Uiso 1 1 calc R . .
C22 C 0.7400(4) 0.4806(6) 0.1994(6) 0.0588(18) Uani 1 1 d . . .
H22 H 0.7779 0.5152 0.1784 0.07(2) Uiso 1 1 calc R . .
C23 C 0.7797(6) 0.3909(8) 0.2222(9) 0.104(3) Uani 1 1 d . . .
H23A H 0.8367 0.425 0.2918 0.084(14) Uiso 1 1 calc R . .
H23B H 0.7839 0.3358 0.1473 0.084(14) Uiso 1 1 calc R . .
H23C H 0.7441 0.3541 0.2423 0.084(14) Uiso 1 1 calc R . .
C24 C 0.7382(6) 0.5754(8) 0.3193(7) 0.096(3) Uani 1 1 d . . .
H24A H 0.7054 0.6262 0.2989 0.105(17) Uiso 1 1 calc R . .
H24B H 0.7966 0.6167 0.3815 0.105(17) Uiso 1 1 calc R . .
H24C H 0.7115 0.5428 0.3529 0.105(17) Uiso 1 1 calc R . .
C25 C 0.9602(2) 0.7108(3) 0.3278(3) 0.0402(13) Uani 1 1 d G . .
C26 C 0.9823(3) 0.8106(3) 0.4418(4) 0.0572(17) Uani 1 1 d G . .
H26 H 0.9731 0.8781 0.4418 0.085(11) Uiso 1 1 calc R . .
C27 C 1.0182(3) 0.8094(4) 0.5557(3) 0.082(3) Uani 1 1 d G . .
H27 H 1.0329 0.8762 0.632 0.085(11) Uiso 1 1 calc R . .
C28 C 1.0319(3) 0.7084(5) 0.5557(4) 0.084(3) Uani 1 1 d G . .
H28 H 1.0559 0.7076 0.632 0.085(11) Uiso 1 1 calc R . .
C29 C 1.0098(3) 0.6086(4) 0.4418(5) 0.068(2) Uani 1 1 d G . .
H29 H 1.019 0.541 0.4418 0.085(11) Uiso 1 1 calc R . .
C30 C 0.9740(3) 0.6098(3) 0.3278(4) 0.0509(16) Uani 1 1 d G . .
H30 H 0.9592 0.543 0.2515 0.085(11) Uiso 1 1 calc R . .
C31 C 0.8525(2) 0.8207(3) 0.1750(4) 0.0426(14) Uani 1 1 d G . .
C32 C 0.8614(3) 0.8931(4) 0.1296(4) 0.0542(17) Uani 1 1 d G . .
H32 H 0.903 0.8903 0.0995 0.088(11) Uiso 1 1 calc R . .
C33 C 0.8083(3) 0.9698(4) 0.1292(5) 0.075(2) Uani 1 1 d G . .
H33 H 0.8143 1.0183 0.0988 0.088(11) Uiso 1 1 calc R . .
C34 C 0.7462(3) 0.9740(4) 0.1741(5) 0.093(3) Uani 1 1 d G . .
H34 H 0.7106 1.0253 0.1738 0.088(11) Uiso 1 1 calc R . .
C35 C 0.7373(3) 0.9016(5) 0.2195(5) 0.093(3) Uani 1 1 d G . .
H35 H 0.6957 0.9044 0.2496 0.088(11) Uiso 1 1 calc R . .
C36 C 0.7904(3) 0.8249(4) 0.2199(4) 0.065(2) Uani 1 1 d G . .
H36 H 0.7844 0.7764 0.2503 0.088(11) Uiso 1 1 calc R . .
C37 C 1.1559(2) 0.9097(3) 0.2371(3) 0.0415(14) Uani 1 1 d G . .
C38 C 1.1382(2) 0.9879(3) 0.3346(4) 0.0512(16) Uani 1 1 d G . .
H38 H 1.087 0.9709 0.3387 0.087(11) Uiso 1 1 calc R . .
C39 C 1.1971(3) 1.0915(3) 0.4258(3) 0.072(2) Uani 1 1 d G . .
H39 H 1.1853 1.1439 0.4911 0.087(11) Uiso 1 1 calc R . .
C40 C 1.2736(3) 1.1170(3) 0.4197(4) 0.084(3) Uani 1 1 d G . .
H40 H 1.313 1.1863 0.4808 0.087(11) Uiso 1 1 calc R . .
C41 C 1.2913(2) 1.0388(4) 0.3222(5) 0.081(3) Uani 1 1 d G . .
H41 H 1.3425 1.0558 0.3181 0.087(11) Uiso 1 1 calc R . .
C42 C 1.2324(3) 0.9351(4) 0.2309(4) 0.0636(19) Uani 1 1 d G . .
H42 H 1.2442 0.8828 0.1657 0.087(11) Uiso 1 1 calc R . .
C43 C 1.0123(2) 0.7566(3) -0.0450(3) 0.0342(12) Uani 1 1 d G . .
C44 C 1.0169(3) 0.8489(3) -0.0645(3) 0.0560(17) Uani 1 1 d G . .
H44 H 1.055 0.918 0.0011 0.074(10) Uiso 1 1 calc R . .
C45 C 0.9647(3) 0.8378(3) -0.1821(4) 0.076(2) Uani 1 1 d G . .
H45 H 0.9678 0.8995 -0.1952 0.074(10) Uiso 1 1 calc R . .
C46 C 0.9079(3) 0.7344(4) -0.2802(3) 0.075(2) Uani 1 1 d G . .
H46 H 0.873 0.727 -0.3589 0.074(10) Uiso 1 1 calc R . .
C47 C 0.9033(2) 0.6422(3) -0.2606(3) 0.0600(18) Uani 1 1 d G . .
H47 H 0.8653 0.573 -0.3262 0.074(10) Uiso 1 1 calc R . .
C48 C 0.9555(3) 0.6533(3) -0.1430(4) 0.0485(15) Uani 1 1 d G . .
H48 H 0.9524 0.5916 -0.1299 0.074(10) Uiso 1 1 calc R . .
C49 C 0.5136(10) 1.0928(14) 0.0387(14) 0.173(6) Uiso 1 1 d D . .
H49 H 0.5165 1.1706 0.0761 0.13(2) Uiso 1 1 calc R . .
C50 C 0.5646(13) 1.0602(19) -0.0551(18) 0.234(9) Uiso 1 1 d D . .
H50 H 0.5973 1.0965 -0.0761 0.13(2) Uiso 1 1 calc R . .
C51 C 0.5344(12) 0.9574(19) -0.0834(19) 0.228(8) Uiso 1 1 d D . .
H51 H 0.5457 0.9022 -0.1473 0.13(2) Uiso 1 1 calc R . .

loop_
_atom_site_aniso_label
_atom_site_aniso_U_11
_atom_site_aniso_U_22
_atom_site_aniso_U_33
_atom_site_aniso_U_23
_atom_site_aniso_U_13
_atom_site_aniso_U_12
Mo1 0.0247(2) 0.0214(2) 0.0236(2) 0.00800(18) 0.00876(17) 0.00376(16)
Si1 0.0295(8) 0.0246(7) 0.0255(7) 0.0063(6) 0.0114(6) 0.0007(6)
Si2 0.0289(7) 0.0248(7) 0.0346(8) 0.0144(6) 0.0148(6) 0.0066(6)
O1 0.040(2) 0.029(2) 0.030(2) 0.0044(17) 0.0064(17) -0.0015(17)
O2 0.035(2) 0.042(2) 0.044(2) 0.0215(19) 0.0185(18) 0.0030(17)
O3 0.047(2) 0.042(2) 0.051(2) 0.021(2) 0.018(2) 0.0254(19)
N1 0.031(2) 0.030(2) 0.031(2) 0.013(2) 0.0119(19) 0.0062(19)
N2 0.031(2) 0.031(2) 0.033(2) 0.014(2) 0.008(2) 0.0021(19)
C1 0.028(3) 0.046(3) 0.032(3) 0.024(3) 0.015(2) 0.010(2)
C2 0.033(3) 0.047(3) 0.033(3) 0.025(3) 0.017(2) 0.013(3)
C3 0.050(4) 0.067(4) 0.050(4) 0.037(4) 0.020(3) 0.027(3)
C4 0.055(4) 0.091(6) 0.038(4) 0.039(4) 0.013(3) 0.030(4)
C5 0.048(4) 0.064(4) 0.026(3) 0.014(3) 0.007(3) 0.010(3)
C6 0.035(3) 0.044(3) 0.035(3) 0.017(3) 0.017(3) 0.008(3)
C7 0.042(3) 0.040(3) 0.045(3) 0.026(3) 0.020(3) 0.014(3)
C8 0.078(5) 0.052(4) 0.078(5) 0.042(4) 0.032(4) 0.025(4)
C9 0.048(4) 0.053(4) 0.038(3) 0.014(3) 0.018(3) 0.014(3)
C10 0.046(3) 0.048(4) 0.032(3) 0.012(3) 0.018(3) 0.012(3)
C11 0.073(5) 0.050(4) 0.057(4) 0.008(4) 0.024(4) 0.009(4)
C12 0.052(4) 0.076(5) 0.089(6) 0.044(5) 0.035(4) 0.025(4)
C13 0.035(3) 0.035(3) 0.042(3) 0.020(3) 0.021(3) 0.008(2)
C14 0.035(3) 0.049(4) 0.049(4) 0.027(3) 0.019(3) 0.006(3)
C15 0.033(3) 0.081(5) 0.057(4) 0.034(4) 0.016(3) 0.004(3)
C16 0.048(4) 0.097(6) 0.073(5) 0.038(5) 0.039(4) 0.009(4)
C17 0.063(5) 0.073(5) 0.064(5) 0.032(4) 0.042(4) 0.006(4)
C18 0.046(4) 0.049(4) 0.049(4) 0.020(3) 0.023(3) 0.004(3)
C19 0.030(3) 0.056(4) 0.044(3) 0.019(3) 0.013(3) 0.000(3)
C20 0.075(5) 0.057(5) 0.068(5) 0.018(4) 0.023(4) 0.012(4)
C21 0.048(4) 0.066(5) 0.052(4) 0.029(4) 0.013(3) 0.000(3)
C22 0.051(4) 0.074(5) 0.036(3) 0.017(3) 0.019(3) -0.007(4)
C23 0.080(6) 0.099(7) 0.089(7) 0.050(6) -0.008(5) -0.001(5)
C24 0.085(6) 0.108(7) 0.051(5) 0.007(5) 0.030(4) -0.008(5)
C25 0.035(3) 0.053(4) 0.035(3) 0.022(3) 0.018(3) 0.011(3)
C26 0.064(4) 0.058(4) 0.034(3) 0.011(3) 0.021(3) 0.014(3)
C27 0.082(6) 0.112(7) 0.032(4) 0.021(4) 0.025(4) 0.029(5)
C28 0.073(5) 0.153(9) 0.070(6) 0.080(6) 0.041(5) 0.048(6)
C29 0.067(5) 0.097(6) 0.081(6) 0.067(5) 0.042(4) 0.029(4)
C30 0.051(4) 0.060(4) 0.052(4) 0.033(4) 0.027(3) 0.011(3)
C31 0.040(3) 0.037(3) 0.033(3) 0.005(3) 0.013(3) 0.008(3)
C32 0.056(4) 0.043(4) 0.060(4) 0.025(3) 0.022(3) 0.017(3)
C33 0.080(5) 0.056(5) 0.075(5) 0.030(4) 0.021(4) 0.036(4)
C34 0.092(6) 0.073(6) 0.081(6) 0.016(5) 0.032(5) 0.058(5)
C35 0.091(6) 0.104(7) 0.090(6) 0.036(6) 0.058(5) 0.059(6)
C36 0.062(4) 0.068(5) 0.059(4) 0.021(4) 0.034(4) 0.032(4)
C37 0.039(3) 0.035(3) 0.052(4) 0.028(3) 0.014(3) 0.005(3)
C38 0.057(4) 0.039(4) 0.041(4) 0.016(3) 0.010(3) 0.007(3)
C39 0.091(6) 0.035(4) 0.048(4) 0.009(3) 0.006(4) -0.006(4)
C40 0.070(5) 0.052(5) 0.082(6) 0.034(5) -0.013(5) -0.022(4)
C41 0.047(4) 0.068(5) 0.129(8) 0.062(6) 0.024(5) 0.000(4)
C42 0.047(4) 0.048(4) 0.092(5) 0.034(4) 0.027(4) -0.001(3)
C43 0.034(3) 0.041(3) 0.036(3) 0.021(3) 0.021(2) 0.015(2)
C44 0.089(5) 0.048(4) 0.043(4) 0.025(3) 0.037(4) 0.025(4)
C45 0.120(7) 0.079(6) 0.048(4) 0.043(4) 0.040(5) 0.041(5)
C46 0.083(5) 0.111(7) 0.045(4) 0.048(5) 0.028(4) 0.043(5)
C47 0.049(4) 0.073(5) 0.049(4) 0.027(4) 0.018(3) 0.005(4)
C48 0.043(3) 0.053(4) 0.046(4) 0.025(3) 0.016(3) 0.004(3)

loop_
_atom_type_symbol
_atom_type_description
_atom_type_scat_dispersion_real
_atom_type_scat_dispersion_imag
_atom_type_scat_source
C C 0.0033 0.0016 'International Tables Vol C Tables 4.2.6.8 and 6.1.1.4'
H H 0 0 'International Tables Vol C Tables 4.2.6.8 and 6.1.1.4'
N N 0.0061 0.0033 'International Tables Vol C Tables 4.2.6.8 and 6.1.1.4'
O O 0.0106 0.006 'International Tables Vol C Tables 4.2.6.8 and 6.1.1.4'
Si Si 0.0817 0.0704 'International Tables Vol C Tables 4.2.6.8 and 6.1.1.4'
Mo Mo -1.6832 0.6857 'International Tables Vol C Tables 4.2.6.8 and 6.1.1.4'

loop_
_geom_angle_atom_site_label_1
_geom_angle_atom_site_label_2
_geom_angle_atom_site_label_3
_geom_angle
_geom_angle_site_symmetry_1
_geom_angle_site_symmetry_3
_geom_angle_publ_flag
N2 Mo1 N1 110.15(19) . . ?
N2 Mo1 O3 109.1(2) . . ?
N1 Mo1 O3 108.37(19) . . ?
N2 Mo1 O1 108.61(19) . . ?
N1 Mo1 O1 108.77(19) . . ?
O3 Mo1 O1 111.84(17) . . ?
O2 Si1 O1 108.8(2) . . ?
O2 Si1 C25 108.00(19) . . ?
O1 Si1 C25 109.1(2) . . ?
O2 Si1 C31 108.0(2) . . ?
O1 Si1 C31 111.5(2) . . ?
C25 Si1 C31 111.30(19) . . ?
O3 Si2 O2 110.3(2) 2_765 . ?
O3 Si2 C43 107.7(2) 2_765 . ?
O2 Si2 C43 108.01(19) . . ?
O3 Si2 C37 110.3(2) 2_765 . ?
O2 Si2 C37 105.9(2) . . ?
C43 Si2 C37 114.66(19) . . ?
Si1 O1 Mo1 174.9(3) . . ?
Si2 O2 Si1 161.7(3) . . ?
Si2 O3 Mo1 174.7(3) 2_765 . ?
C1 N1 Mo1 161.1(4) . . ?
C13 N2 Mo1 167.8(4) . . ?
N1 C1 C6 119.2(5) . . ?
N1 C1 C2 118.3(5) . . ?
C6 C1 C2 122.4(5) . . ?
C3 C2 C1 117.6(5) . . ?
C3 C2 C7 121.7(5) . . ?
C1 C2 C7 120.7(4) . . ?
C4 C3 C2 120.0(6) . . ?
C4 C3 H3 120 . . ?
C2 C3 H3 120 . . ?
C5 C4 C3 121.9(6) . . ?
C5 C4 H4 119 . . ?
C3 C4 H4 119 . . ?
C4 C5 C6 121.2(6) . . ?
C4 C5 H5 119.4 . . ?
C6 C5 H5 119.4 . . ?
C5 C6 C1 116.8(5) . . ?
C5 C6 C10 122.1(5) . . ?
C1 C6 C10 121.0(5) . . ?
C2 C7 C8 113.0(5) . . ?
C2 C7 C9 110.6(5) . . ?
C8 C7 C9 110.3(5) . . ?
C2 C7 H7 107.6 . . ?
C8 C7 H7 107.6 . . ?
C9 C7 H7 107.6 . . ?
C7 C8 H8A 109.5 . . ?
C7 C8 H8B 109.5 . . ?
H8A C8 H8B 109.5 . . ?
C7 C8 H8C 109.5 . . ?
H8A C8 H8C 109.5 . . ?
H8B C8 H8C 109.5 . . ?
C7 C9 H9A 109.5 . . ?
C7 C9 H9B 109.5 . . ?
H9A C9 H9B 109.5 . . ?
C7 C9 H9C 109.5 . . ?
H9A C9 H9C 109.5 . . ?
H9B C9 H9C 109.5 . . ?
C6 C10 C12 109.1(5) . . ?
C6 C10 C11 114.5(5) . . ?
C12 C10 C11 110.9(5) . . ?
C6 C10 H10 107.4 . . ?
C12 C10 H10 107.3 . . ?
C11 C10 H10 107.4 . . ?
C10 C11 H11A 109.5 . . ?
C10 C11 H11B 109.5 . . ?
H11A C11 H11B 109.5 . . ?
C10 C11 H11C 109.5 . . ?
H11A C11 H11C 109.5 . . ?
H11B C11 H11C 109.5 . . ?
C10 C12 H12A 109.5 . . ?
C10 C12 H12B 109.5 . . ?
H12A C12 H12B 109.5 . . ?
C10 C12 H12C 109.5 . . ?
H12A C12 H12C 109.5 . . ?
H12B C12 H12C 109.5 . . ?
C14 C13 N2 121.2(5) . . ?
C14 C13 C18 121.5(5) . . ?
N2 C13 C18 117.4(5) . . ?
C15 C14 C13 117.9(6) . . ?
C15 C14 C19 119.5(5) . . ?
C13 C14 C19 122.6(5) . . ?
C16 C15 C14 121.5(6) . . ?
C16 C15 H15 119.3 . . ?
C14 C15 H15 119.3 . . ?
C17 C16 C15 119.9(6) . . ?
C17 C16 H16 120.1 . . ?
C15 C16 H16 120.1 . . ?
C16 C17 C18 121.3(6) . . ?
C16 C17 H17 119.3 . . ?
C18 C17 H17 119.3 . . ?
C17 C18 C13 117.9(6) . . ?
C17 C18 C22 121.4(6) . . ?
C13 C18 C22 120.7(5) . . ?
C21 C19 C14 112.0(5) . . ?
C21 C19 C20 111.1(5) . . ?
C14 C19 C20 110.8(5) . . ?
C21 C19 H19 107.6 . . ?
C14 C19 H19 107.6 . . ?
C20 C19 H19 107.6 . . ?
C19 C20 H20A 109.5 . . ?
C19 C20 H20B 109.5 . . ?
H20A C20 H20B 109.5 . . ?
C19 C20 H20C 109.5 . . ?
H20A C20 H20C 109.5 . . ?
H20B C20 H20C 109.5 . . ?
C19 C21 H21A 109.5 . . ?
C19 C21 H21B 109.5 . . ?
H21A C21 H21B 109.5 . . ?
C19 C21 H21C 109.5 . . ?
H21A C21 H21C 109.5 . . ?
H21B C21 H21C 109.5 . . ?
C23 C22 C18 110.3(6) . . ?
C23 C22 C24 111.5(7) . . ?
C18 C22 C24 114.2(6) . . ?
C23 C22 H22 106.8 . . ?
C18 C22 H22 106.8 . . ?
C24 C22 H22 106.8 . . ?
C22 C23 H23A 109.5 . . ?
C22 C23 H23B 109.5 . . ?
H23A C23 H23B 109.5 . . ?
C22 C23 H23C 109.5 . . ?
H23A C23 H23C 109.5 . . ?
H23B C23 H23C 109.5 . . ?
C22 C24 H24A 109.5 . . ?
C22 C24 H24B 109.5 . . ?
H24A C24 H24B 109.5 . . ?
C22 C24 H24C 109.5 . . ?
H24A C24 H24C 109.5 . . ?
H24B C24 H24C 109.5 . . ?
C26 C25 C30 120 . . ?
C26 C25 Si1 119.5(2) . . ?
C30 C25 Si1 120.1(2) . . ?
C27 C26 C25 120 . . ?
C27 C26 H26 120 . . ?
C25 C26 H26 120 . . ?
C26 C27 C28 120 . . ?
C26 C27 H27 120 . . ?
C28 C27 H27 120 . . ?
C29 C28 C27 120 . . ?
C29 C28 H28 120 . . ?
C27 C28 H28 120 . . ?
C30 C29 C28 120 . . ?
C30 C29 H29 120 . . ?
C28 C29 H29 120 . . ?
C29 C30 C25 120 . . ?
C29 C30 H30 120 . . ?
C25 C30 H30 120 . . ?
C32 C31 C36 120 . . ?
C32 C31 Si1 121.1(2) . . ?
C36 C31 Si1 118.9(2) . . ?
C31 C32 C33 120 . . ?
C31 C32 H32 120 . . ?
C33 C32 H32 120 . . ?
C34 C33 C32 120 . . ?
C34 C33 H33 120 . . ?
C32 C33 H33 120 . . ?
C33 C34 C35 120 . . ?
C33 C34 H34 120 . . ?
C35 C34 H34 120 . . ?
C34 C35 C36 120 . . ?
C34 C35 H35 120 . . ?
C36 C35 H35 120 . . ?
C35 C36 C31 120 . . ?
C35 C36 H36 120 . . ?
C31 C36 H36 120 . . ?
C38 C37 C42 120 . . ?
C38 C37 Si2 119.8(2) . . ?
C42 C37 Si2 120.2(2) . . ?
C37 C38 C39 120 . . ?
C37 C38 H38 120 . . ?
C39 C38 H38 120 . . ?
C38 C39 C40 120 . . ?
C38 C39 H39 120 . . ?
C40 C39 H39 120 . . ?
C41 C40 C39 120 . . ?
C41 C40 H40 120 . . ?
C39 C40 H40 120 . . ?
C42 C41 C40 120 . . ?
C42 C41 H41 120 . . ?
C40 C41 H41 120 . . ?
C41 C42 C37 120 . . ?
C41 C42 H42 120 . . ?
C37 C42 H42 120 . . ?
C44 C43 C48 120 . . ?
C44 C43 Si2 121.8(2) . . ?
C48 C43 Si2 118.1(2) . . ?
C43 C44 C45 120 . . ?
C43 C44 H44 120 . . ?
C45 C44 H44 120 . . ?
C44 C45 C46 120 . . ?
C44 C45 H45 120 . . ?
C46 C45 H45 120 . . ?
C47 C46 C45 120 . . ?
C47 C46 H46 120 . . ?
C45 C46 H46 120 . . ?
C46 C47 C48 120 . . ?
C46 C47 H47 120 . . ?
C48 C47 H47 120 . . ?
C47 C48 C43 120 . . ?
C47 C48 H48 120 . . ?
C43 C48 H48 120 . . ?
C51 C49 C50 142.8(17) 2_675 . ?
C51 C49 H49 108.5 2_675 . ?
C50 C49 H49 108.7 . . ?
C51 C50 C49 81.2(16) . . ?
C51 C50 H50 139.6 . . ?
C49 C50 H50 139.1 . . ?
C50 C51 C49 136(2) . 2_675 ?
C50 C51 H51 111.9 . . ?
C49 C51 H51 112.4 2_675 . ?

loop_
_geom_bond_atom_site_label_1
_geom_bond_atom_site_label_2
_geom_bond_distance
_geom_bond_site_symmetry_2
_geom_bond_publ_flag
Mo1 N2 1.740(4) . ?
Mo1 N1 1.745(4) . ?
Mo1 O3 1.883(4) . ?
Mo1 O1 1.884(4) . ?
Si1 O2 1.617(4) . ?
Si1 O1 1.627(4) . ?
Si1 C25 1.869(3) . ?
Si1 C31 1.877(3) . ?
Si2 O3 1.612(4) 2_765 ?
Si2 O2 1.614(4) . ?
Si2 C43 1.868(3) . ?
Si2 C37 1.884(4) . ?
O3 Si2 1.612(4) 2_765 ?
N1 C1 1.397(6) . ?
N2 C13 1.405(6) . ?
C1 C6 1.412(8) . ?
C1 C2 1.413(7) . ?
C2 C3 1.394(8) . ?
C2 C7 1.527(8) . ?
C3 C4 1.389(9) . ?
C3 H3 0.93 . ?
C4 C5 1.357(9) . ?
C4 H4 0.93 . ?
C5 C6 1.402(8) . ?
C5 H5 0.93 . ?
C6 C10 1.512(8) . ?
C7 C8 1.533(8) . ?
C7 C9 1.533(8) . ?
C7 H7 0.98 . ?
C8 H8A 0.96 . ?
C8 H8B 0.96 . ?
C8 H8C 0.96 . ?
C9 H9A 0.96 . ?
C9 H9B 0.96 . ?
C9 H9C 0.96 . ?
C10 C12 1.521(8) . ?
C10 C11 1.538(9) . ?
C10 H10 0.98 . ?
C11 H11A 0.96 . ?
C11 H11B 0.96 . ?
C11 H11C 0.96 . ?
C12 H12A 0.96 . ?
C12 H12B 0.96 . ?
C12 H12C 0.96 . ?
C13 C14 1.406(8) . ?
C13 C18 1.411(8) . ?
C14 C15 1.390(8) . ?
C14 C19 1.516(8) . ?
C15 C16 1.385(9) . ?
C15 H15 0.93 . ?
C16 C17 1.379(10) . ?
C16 H16 0.93 . ?
C17 C18 1.392(8) . ?
C17 H17 0.93 . ?
C18 C22 1.520(8) . ?
C19 C21 1.512(8) . ?
C19 C20 1.528(9) . ?
C19 H19 0.98 . ?
C20 H20A 0.96 . ?
C20 H20B 0.96 . ?
C20 H20C 0.96 . ?
C21 H21A 0.96 . ?
C21 H21B 0.96 . ?
C21 H21C 0.96 . ?
C22 C23 1.489(11) . ?
C22 C24 1.531(10) . ?
C22 H22 0.98 . ?
C23 H23A 0.96 . ?
C23 H23B 0.96 . ?
C23 H23C 0.96 . ?
C24 H24A 0.96 . ?
C24 H24B 0.96 . ?
C24 H24C 0.96 . ?
C25 C26 1.39 . ?
C25 C30 1.39 . ?
C26 C27 1.39 . ?
C26 H26 0.93 . ?
C27 C28 1.39 . ?
C27 H27 0.93 . ?
C28 C29 1.39 . ?
C28 H28 0.93 . ?
C29 C30 1.39 . ?
C29 H29 0.93 . ?
C30 H30 0.93 . ?
C31 C32 1.39 . ?
C31 C36 1.39 . ?
C32 C33 1.39 . ?
C32 H32 0.93 . ?
C33 C34 1.39 . ?
C33 H33 0.93 . ?
C34 C35 1.39 . ?
C34 H34 0.93 . ?
C35 C36 1.39 . ?
C35 H35 0.93 . ?
C36 H36 0.93 . ?
C37 C38 1.39 . ?
C37 C42 1.39 . ?
C38 C39 1.39 . ?
C38 H38 0.93 . ?
C39 C40 1.39 . ?
C39 H39 0.93 . ?
C40 C41 1.39 . ?
C40 H40 0.93 . ?
C41 C42 1.39 . ?
C41 H41 0.93 . ?
C42 H42 0.93 . ?
C43 C44 1.39 . ?
C43 C48 1.39 . ?
C44 C45 1.39 . ?
C44 H44 0.93 . ?
C45 C46 1.39 . ?
C45 H45 0.93 . ?
C46 C47 1.39 . ?
C46 H46 0.93 . ?
C47 C48 1.39 . ?
C47 H47 0.93 . ?
C48 H48 0.93 . ?
C49 C51 1.48(2) 2_675 ?
C49 C50 1.68(2) . ?
C49 H49 0.93 . ?
C50 C51 1.31(2) . ?
C50 H50 0.93 . ?
C51 C49 1.48(2) 2_675 ?
C51 H51 0.93 . ?
